data_4349193
loop_
_publ_author_name
'Loera Fernandez, Ismael I.'
'Donaldson, Samantha L.'
'Schipper, Desmond E.'
'Andleeb, Sohaila'
'Whitmire, Kenton H.'

_publ_section_title
;
 Anionic Bismuth-Oxido Carboxylate Clusters with Transition Metal
 Countercations.
;
_journal_issue 21
_journal_name_full 'Inorganic chemistry'
_journal_page_first 11560
_journal_page_last 11569
_journal_paper_doi 10.1021/acs.inorgchem.6b02092
_journal_volume 55
_journal_year 2016
_chemical_formula_sum 'C42 H66 Bi6 Co3 F36 N6 O64'
_chemical_formula_weight 3793.67
_chemical_name_systematic
;
 Tris(bis(acetonitrile)-tetraaqua cobalt (II))-tetrakis(\m~3~-oxo)-tetrakis(\m~3~-hydroxo) dodecakis(\m-\k^1^:\k^1^trifluoroacetato) hexakisbismuth(III) water solvate
;
_space_group_crystal_system cubic
_space_group_IT_number 200
_space_group_name_Hall '-P 2 2 3'
_space_group_name_H-M_alt 'P m -3'
_atom_sites_solution_hydrogens geom
_audit_creation_method SHELXL-2013
_cell_angle_alpha 90
_cell_angle_beta 90
_cell_angle_gamma 90
_cell_formula_units_Z 1
_cell_length_a 14.8825(3)
_cell_length_b 14.8825(3)
_cell_length_c 14.8825(3)
_cell_measurement_reflns_used 8579
_cell_measurement_temperature 173
_cell_measurement_theta_max 31.9
_cell_measurement_theta_min 1.9
_cell_volume 3296.31(12)
_computing_structure_refinement 'SHELXL-2013 (Sheldrick, 2013)'
_diffrn_ambient_temperature 173
_diffrn_detector CCD
_diffrn_detector_area_resol_mean 13.6612
_diffrn_measured_fraction_theta_full 0.997
_diffrn_measured_fraction_theta_max 0.997
_diffrn_measurement_device
;
SCXMini: Fixed Chi 2 circle
;
_diffrn_measurement_device_type
;
Rigaku Mercury2 (2x2 bin mode)
;
_diffrn_measurement_method 'profile data from \w-scans'
_diffrn_measurement_specimen_support Fiber
_diffrn_radiation_monochromator 'Graphite Monochromator'
_diffrn_radiation_type MoK\a
_diffrn_radiation_wavelength 0.71073
_diffrn_reflns_av_R_equivalents 0.0552
_diffrn_reflns_av_unetI/netI 0.0275
_diffrn_reflns_Laue_measured_fraction_full 0.997
_diffrn_reflns_Laue_measured_fraction_max 0.997
_diffrn_reflns_limit_h_max 20
_diffrn_reflns_limit_h_min -20
_diffrn_reflns_limit_k_max 21
_diffrn_reflns_limit_k_min -21
_diffrn_reflns_limit_l_max 20
_diffrn_reflns_limit_l_min -22
_diffrn_reflns_number 42418
_diffrn_reflns_point_group_measured_fraction_full 0.997
_diffrn_reflns_point_group_measured_fraction_max 0.997
_diffrn_reflns_theta_full 25.242
_diffrn_reflns_theta_max 31.945
_diffrn_reflns_theta_min 1.935
_diffrn_source 'Sealed Tube'
_exptl_absorpt_coefficient_mu 8.476
_exptl_absorpt_correction_T_max 1.000
_exptl_absorpt_correction_T_min 0.513
_exptl_absorpt_correction_type multi-scan
_exptl_absorpt_process_details 'SADABS (Sheldrick, 1996)'
_exptl_crystal_colour 'Light orange-pink'
_exptl_crystal_density_diffrn 1.911
_exptl_crystal_description 'Square Plates'
_exptl_crystal_F_000 1775
_exptl_crystal_size_max 0.100
_exptl_crystal_size_mid 0.100
_exptl_crystal_size_min 0.050
_refine_diff_density_max 3.702
_refine_diff_density_min -1.361
_refine_diff_density_rms 0.247
_refine_ls_extinction_coef 0.0021(4)
_refine_ls_extinction_expression Fc^*^=kFc[1+0.001xFc^2^\l^3^/sin(2\q)]^-1/4^
_refine_ls_extinction_method SHELXL
_refine_ls_goodness_of_fit_ref 1.109
_refine_ls_hydrogen_treatment constr
_refine_ls_matrix_type full
_refine_ls_number_parameters 96
_refine_ls_number_reflns 2108
_refine_ls_number_restraints 12
_refine_ls_restrained_S_all 1.115
_refine_ls_R_factor_all 0.0558
_refine_ls_R_factor_gt 0.0480
_refine_ls_shift/su_max 0.000
_refine_ls_shift/su_mean 0.000
_refine_ls_structure_factor_coef Fsqd
_refine_ls_weighting_details
;
 w=1/[\s^2^(Fo^2^)+(0.0912P)^2^+6.4928P]
 where P=(Fo^2^+2Fc^2^)/3
;
_refine_ls_weighting_scheme calc
_refine_ls_wR_factor_gt 0.1393
_refine_ls_wR_factor_ref 0.1452
_reflns_Friedel_coverage 0.000
_reflns_number_gt 1872
_reflns_number_total 2108
_reflns_threshold_expression 'I > 2\s(I)'
_cod_data_source_file ic6b02092_si_002.cif
_cod_data_source_block CoBi6
_cod_depositor_comments
;
The following automatic conversions were performed:

data item '_exptl_absorpt_correction_type' value 'Multi-scan' was
changed to 'multi-scan' in accordance with the
/home/saulius/struct/COD-crude-data/automatic-downloads/DataCite-retrospective/ACS/depositions/lib/dictionaries/cif_core.dic
dictionary named 'cif_core.dic' version 2.4.2 last updated on
2011-04-26.

Automatic conversion script
Id: cif_fix_values 6909 2019-04-08 15:41:33Z antanas 
;
_cod_original_cell_volume 3296.3(2)
_cod_database_code 4349193
_shelx_space_group_comment
;
The symmetry employed for this shelxl refinement is uniquely defined
by the following loop, which should always be used as a source of
symmetry information in preference to the above space-group names.
They are only intended as comments.
;
_shelx_estimated_absorpt_t_min 0.484
_shelx_estimated_absorpt_t_max 0.677
_shelxl_version_number 2013-2

loop_
_space_group_symop_operation_xyz
'x, y, z'
'-x, -y, z'
'-x, y, -z'
'x, -y, -z'
'z, x, y'
'z, -x, -y'
'-z, -x, y'
'-z, x, -y'
'y, z, x'
'-y, z, -x'
'y, -z, -x'
'-y, -z, x'
'-x, -y, -z'
'x, y, -z'
'x, -y, z'
'-x, y, z'
'-z, -x, -y'
'-z, x, y'
'z, x, -y'
'z, -x, y'
'-y, -z, -x'
'y, -z, x'
'-y, z, x'
'y, z, -x'

loop_
_atom_site_label
_atom_site_type_symbol
_atom_site_fract_x
_atom_site_fract_y
_atom_site_fract_z
_atom_site_U_iso_or_equiv
_atom_site_adp_type
_atom_site_occupancy
_atom_site_site_symmetry_order
_atom_site_calc_flag
_atom_site_refinement_flags_posn
_atom_site_refinement_flags_adp
_atom_site_refinement_flags_occupancy
Bi1 Bi 0.32554(2) 0.5000 0.5000 0.02732(17) Uani 1 4 d S T P
O1A O 0.4284(6) 0.4284(6) 0.4284(6) 0.032(2) Uani 0.5 3 d S T P
O1B O 0.4005(5) 0.4005(5) 0.4005(5) 0.028(2) Uani 0.5 3 d S T P
O11 O 0.2332(4) 0.5000 0.3400(4) 0.0507(16) Uani 1 2 d S T P
O12 O 0.3400(4) 0.5000 0.2334(4) 0.0509(16) Uani 1 2 d S T P
C11 C 0.2627(5) 0.5000 0.2619(5) 0.0480(19) Uani 1 2 d DS T P
C12 C 0.1895(7) 0.5000 0.1892(7) 0.106(7) Uani 1 2 d DS T P
F1 F 0.1680(14) 0.4137(9) 0.1664(14) 0.214(12) Uani 0.5 1 d D . P
F2 F 0.1104(5) 0.4739(17) 0.2156(7) 0.108(11) Uani 0.5 1 d D . P
F3 F 0.2160(7) 0.4737(17) 0.1101(5) 0.109(11) Uani 0.5 1 d D . P
Co1 Co 0.0000 0.5000 0.5000 0.0422(5) Uani 1 8 d S T P
O21 O 0.0944(5) 0.4266(6) 0.4266(6) 0.117(3) Uani 1 1 d . . .
H21A H 0.1289 0.4593 0.3821 0.140 Uiso 1 1 calc R U .
H21B H 0.1292 0.3823 0.4594 0.140 Uiso 1 1 calc R U .
N1 N 0.0000 0.4007(10) 0.4011(11) 0.049(3) Uani 0.5 2 d S T P
C101 C 0.0000 0.3459(17) 0.3475(16) 0.082(8) Uani 0.5 2 d DS T P
C102 C 0.0000 0.2757(17) 0.2737(16) 0.241(17) Uiso 1 2 d DS . P
H10C H 0.0377 0.2954 0.2253 0.289 Uiso 0.25 1 calc DR U P
H10B H -0.0602 0.2672 0.2521 0.289 Uiso 0.25 1 calc DR U P
H10A H 0.0224 0.2199 0.2971 0.289 Uiso 0.25 1 calc DR U P
O101 O 0.0000 0.0000 0.0000 0.117(14) Uani 1 24 d S T P
O51 O 0.0000 0.5000 0.0000 0.28(3) Uiso 1 8 d S . P
O50 O 0.2868(14) 0.2868(14) 0.2868(14) 0.145(12) Uani 0.5 3 d S T P

loop_
_atom_site_aniso_label
_atom_site_aniso_U_11
_atom_site_aniso_U_22
_atom_site_aniso_U_33
_atom_site_aniso_U_23
_atom_site_aniso_U_13
_atom_site_aniso_U_12
Bi1 0.0228(2) 0.0295(2) 0.0297(2) 0.000 0.000 0.000
O1A 0.032(2) 0.032(2) 0.032(2) 0.000(3) 0.000(3) 0.000(3)
O1B 0.028(2) 0.028(2) 0.028(2) 0.000(3) 0.000(3) 0.000(3)
O11 0.030(3) 0.086(5) 0.036(3) 0.000 -0.001(2) 0.000
O12 0.035(3) 0.086(5) 0.032(3) 0.000 0.002(2) 0.000
C11 0.036(4) 0.073(6) 0.035(4) 0.000 0.003(3) 0.000
C12 0.049(6) 0.22(2) 0.045(6) 0.000 -0.005(5) 0.000
F1 0.18(2) 0.26(3) 0.20(2) -0.102(19) -0.090(18) -0.072(18)
F2 0.045(4) 0.21(3) 0.067(5) -0.018(9) -0.019(4) -0.013(7)
F3 0.069(5) 0.21(3) 0.043(4) -0.014(7) -0.017(4) -0.028(10)
Co1 0.0236(8) 0.0513(12) 0.0518(12) 0.000 0.000 0.000
O21 0.092(6) 0.130(7) 0.128(7) 0.046(5) 0.000(5) 0.002(5)
N1 0.045(7) 0.048(7) 0.055(8) -0.015(7) 0.000 0.000
C101 0.085(18) 0.090(18) 0.071(15) -0.030(14) 0.000 0.000
O101 0.117(14) 0.117(14) 0.117(14) 0.000 0.000 0.000
O50 0.145(12) 0.145(12) 0.145(12) -0.002(16) -0.002(16) -0.002(16)

loop_
_atom_type_symbol
_atom_type_description
_atom_type_scat_dispersion_real
_atom_type_scat_dispersion_imag
_atom_type_scat_source
C C 0.0033 0.0016 'International Tables Vol C Tables 4.2.6.8 and 6.1.1.4'
O O 0.0106 0.0060 'International Tables Vol C Tables 4.2.6.8 and 6.1.1.4'
F F 0.0171 0.0103 'International Tables Vol C Tables 4.2.6.8 and 6.1.1.4'
Co Co 0.3494 0.9721 'International Tables Vol C Tables 4.2.6.8 and 6.1.1.4'
Bi Bi -4.1077 10.2566 'International Tables Vol C Tables 4.2.6.8 and 6.1.1.4'
N N 0.0061 0.0033 'International Tables Vol C Tables 4.2.6.8 and 6.1.1.4'
H H 0.0000 0.0000 'International Tables Vol C Tables 4.2.6.8 and 6.1.1.4'

loop_
_geom_angle_atom_site_label_1
_geom_angle_atom_site_label_2
_geom_angle_atom_site_label_3
_geom_angle
_geom_angle_site_symmetry_1
_geom_angle_site_symmetry_3
O1A Bi1 O1A 59.5(4) 4_566 15_565
O1A Bi1 O1A 59.5(4) 4_566 14_556
O1A Bi1 O1A 89.1(8) 15_565 14_556
O1A Bi1 O1A 89.1(8) 4_566 .
O1A Bi1 O1A 59.5(4) 15_565 .
O1A Bi1 O1A 59.5(4) 14_556 .
O1A Bi1 O1B 106.5(6) 4_566 .
O1A Bi1 O1B 70.4(3) 15_565 .
O1A Bi1 O1B 70.4(3) 14_556 .
O1A Bi1 O1B 17.4(4) . .
O1A Bi1 O1B 17.4(4) 4_566 4_566
O1A Bi1 O1B 70.4(3) 15_565 4_566
O1A Bi1 O1B 70.4(3) 14_556 4_566
O1A Bi1 O1B 106.5(6) . 4_566
O1B Bi1 O1B 124.0(6) . 4_566
O1A Bi1 O1B 70.4(3) 4_566 15_565
O1A Bi1 O1B 17.4(4) 15_565 15_565
O1A Bi1 O1B 106.5(6) 14_556 15_565
O1A Bi1 O1B 70.4(3) . 15_565
O1B Bi1 O1B 77.2(2) . 15_565
O1B Bi1 O1B 77.2(2) 4_566 15_565
O1A Bi1 O1B 70.4(3) 4_566 14_556
O1A Bi1 O1B 106.5(6) 15_565 14_556
O1A Bi1 O1B 17.4(4) 14_556 14_556
O1A Bi1 O1B 70.4(3) . 14_556
O1B Bi1 O1B 77.2(2) . 14_556
O1B Bi1 O1B 77.2(2) 4_566 14_556
O1B Bi1 O1B 124.0(6) 15_565 14_556
O1A Bi1 O12 141.77(9) 4_566 5
O1A Bi1 O12 141.77(9) 15_565 5
O1A Bi1 O12 85.8(3) 14_556 5
O1A Bi1 O12 85.8(3) . 5
O1B Bi1 O12 72.2(2) . 5
O1B Bi1 O12 140.84(7) 4_566 5
O1B Bi1 O12 140.84(7) 15_565 5
O1B Bi1 O12 72.2(2) 14_556 5
O1A Bi1 O12 85.8(3) 4_566 6_566
O1A Bi1 O12 85.8(3) 15_565 6_566
O1A Bi1 O12 141.77(9) 14_556 6_566
O1A Bi1 O12 141.78(9) . 6_566
O1B Bi1 O12 140.84(7) . 6_566
O1B Bi1 O12 72.2(2) 4_566 6_566
O1B Bi1 O12 72.2(2) 15_565 6_566
O1B Bi1 O12 140.84(7) 14_556 6_566
O12 Bi1 O12 120.1(2) 5 6_566
O1A Bi1 O11 85.8(3) 4_566 14_556
O1A Bi1 O11 141.80(9) 15_565 14_556
O1A Bi1 O11 85.8(3) 14_556 14_556
O1A Bi1 O11 141.80(9) . 14_556
O1B Bi1 O11 140.85(7) . 14_556
O1B Bi1 O11 72.2(2) 4_566 14_556
O1B Bi1 O11 140.85(7) 15_565 14_556
O1B Bi1 O11 72.2(2) 14_556 14_556
O12 Bi1 O11 75.55(8) 5 14_556
O12 Bi1 O11 75.55(8) 6_566 14_556
O1A Bi1 O11 141.80(9) 4_566 .
O1A Bi1 O11 85.8(3) 15_565 .
O1A Bi1 O11 141.80(9) 14_556 .
O1A Bi1 O11 85.8(3) . .
O1B Bi1 O11 72.2(2) . .
O1B Bi1 O11 140.85(7) 4_566 .
O1B Bi1 O11 72.2(2) 15_565 .
O1B Bi1 O11 140.85(7) 14_556 .
O12 Bi1 O11 75.55(8) 5 .
O12 Bi1 O11 75.55(8) 6_566 .
O11 Bi1 O11 120.0(2) 14_556 .
O1B O1A Bi1 99.3(4) . .
O1B O1A Bi1 99.3(4) . 5
Bi1 O1A Bi1 117.5(2) . 5
O1B O1A Bi1 99.3(4) . 9
Bi1 O1A Bi1 117.5(2) . 9
Bi1 O1A Bi1 117.5(2) 5 9
O1A O1B Bi1 63.3(3) . .
O1A O1B Bi1 63.3(3) . 9
Bi1 O1B Bi1 101.4(4) . 9
O1A O1B Bi1 63.3(3) . 5
Bi1 O1B Bi1 101.4(4) . 5
Bi1 O1B Bi1 101.4(4) 9 5
C11 O11 Bi1 129.3(5) . .
C11 O12 Bi1 129.8(5) . 9
O12 C11 O11 130.9(7) . .
O12 C11 C12 115.0(6) . .
O11 C11 C12 114.1(6) . .
F2 C12 F2 35(2) . 15_565
F2 C12 F3 129.6(11) . 15_565
F2 C12 F3 117.2(11) 15_565 15_565
F2 C12 F3 117.2(11) . .
F2 C12 F3 129.6(11) 15_565 .
F3 C12 F3 35(2) 15_565 .
F2 C12 F1 98.3(17) . 15_565
F2 C12 F1 65.3(14) 15_565 15_565
F3 C12 F1 64.1(14) 15_565 15_565
F3 C12 F1 97.4(17) . 15_565
F2 C12 F1 65.3(14) . .
F2 C12 F1 98.3(17) 15_565 .
F3 C12 F1 97.4(17) 15_565 .
F3 C12 F1 64.1(14) . .
F1 C12 F1 140.1(17) 15_565 .
F2 C12 C11 115.5(8) . .
F2 C12 C11 115.5(8) 15_565 .
F3 C12 C11 114.9(8) 15_565 .
F3 C12 C11 114.9(8) . .
F1 C12 C11 109.9(9) 15_565 .
F1 C12 C11 109.9(9) . .
C12 F1 F3 55.8(8) . .
C12 F1 F2 55.1(8) . .
F3 F1 F2 102.1(12) . .
F2 F2 C12 72.6(11) 15_565 .
F2 F2 F1 128.4(11) 15_565 .
C12 F2 F1 59.5(8) . .
F3 F3 C12 72.5(11) 15_565 .
F3 F3 F1 129.0(11) 15_565 .
C12 F3 F1 60.1(8) . .
N1 Co1 N1 90.2(9) 13_566 14_556
N1 Co1 N1 89.8(9) 13_566 2_565
N1 Co1 N1 180.0 14_556 2_565
N1 Co1 N1 180.0(6) 13_566 .
N1 Co1 N1 89.8(9) 14_556 .
N1 Co1 N1 90.2(9) 2_565 .
N1 Co1 O21 137.7(3) 13_566 16
N1 Co1 O21 89.9(4) 14_556 16
N1 Co1 O21 90.1(4) 2_565 16
N1 Co1 O21 42.3(3) . 16
N1 Co1 O21 42.3(3) 13_566 4_566
N1 Co1 O21 90.1(4) 14_556 4_566
N1 Co1 O21 89.9(4) 2_565 4_566
N1 Co1 O21 137.7(3) . 4_566
O21 Co1 O21 180.0(4) 16 4_566
N1 Co1 O21 89.9(4) 13_566 2_565
N1 Co1 O21 137.7(3) 14_556 2_565
N1 Co1 O21 42.3(3) 2_565 2_565
N1 Co1 O21 90.1(4) . 2_565
O21 Co1 O21 63.1(5) 16 2_565
O21 Co1 O21 116.9(5) 4_566 2_565
N1 Co1 O21 89.9(4) 13_566 15_565
N1 Co1 O21 137.7(3) 14_556 15_565
N1 Co1 O21 42.3(3) 2_565 15_565
N1 Co1 O21 90.1(4) . 15_565
O21 Co1 O21 116.9(5) 16 15_565
O21 Co1 O21 63.1(5) 4_566 15_565
O21 Co1 O21 84.5(5) 2_565 15_565
N1 Co1 O21 90.1(4) 13_566 3_556
N1 Co1 O21 42.3(3) 14_556 3_556
N1 Co1 O21 137.7(3) 2_565 3_556
N1 Co1 O21 89.9(4) . 3_556
O21 Co1 O21 63.1(5) 16 3_556
O21 Co1 O21 116.9(5) 4_566 3_556
O21 Co1 O21 95.5(5) 2_565 3_556
O21 Co1 O21 180.0(4) 15_565 3_556
N1 Co1 O21 90.1(4) 13_566 14_556
N1 Co1 O21 42.3(3) 14_556 14_556
N1 Co1 O21 137.7(3) 2_565 14_556
N1 Co1 O21 89.9(4) . 14_556
O21 Co1 O21 116.9(5) 16 14_556
O21 Co1 O21 63.1(5) 4_566 14_556
O21 Co1 O21 180.0 2_565 14_556
O21 Co1 O21 95.5(5) 15_565 14_556
O21 Co1 O21 84.5(5) 3_556 14_556
N1 Co1 O21 42.3(3) 13_566 13_566
N1 Co1 O21 90.1(4) 14_556 13_566
N1 Co1 O21 89.9(4) 2_565 13_566
N1 Co1 O21 137.7(3) . 13_566
O21 Co1 O21 95.5(5) 16 13_566
O21 Co1 O21 84.5(5) 4_566 13_566
O21 Co1 O21 63.1(5) 2_565 13_566
O21 Co1 O21 116.9(5) 15_565 13_566
O21 Co1 O21 63.1(5) 3_556 13_566
O21 Co1 O21 116.9(5) 14_556 13_566
N1 Co1 O21 137.7(3) 13_566 .
N1 Co1 O21 89.9(4) 14_556 .
N1 Co1 O21 90.1(4) 2_565 .
N1 Co1 O21 42.3(3) . .
O21 Co1 O21 84.5(5) 16 .
O21 Co1 O21 95.5(5) 4_566 .
O21 Co1 O21 116.9(5) 2_565 .
O21 Co1 O21 63.1(5) 15_565 .
O21 Co1 O21 116.9(5) 3_556 .
O21 Co1 O21 63.1(5) 14_556 .
O21 Co1 O21 180.0 13_566 .
N1 O21 Co1 68.8(6) . .
N1 O21 H21A 116.8 . .
Co1 O21 H21A 116.8 . .
N1 O21 H21B 116.8 . .
Co1 O21 H21B 116.8 . .
H21A O21 H21B 113.8 . .
C101 N1 O21 111.1(6) . 16
C101 N1 O21 111.1(6) . .
O21 N1 O21 137.9(13) 16 .
C101 N1 Co1 179.5(18) . .
O21 N1 Co1 68.9(6) 16 .
O21 N1 Co1 68.9(6) . .
N1 C101 C102 178.0(18) . .
C101 C102 H10C 109.5 . .
C101 C102 H10B 109.5 . .
H10C C102 H10B 109.5 . .
C101 C102 H10A 109.5 . .
H10C C102 H10A 109.5 . .
H10B C102 H10A 109.5 . .

loop_
_geom_bond_atom_site_label_1
_geom_bond_atom_site_label_2
_geom_bond_distance
_geom_bond_site_symmetry_2
Bi1 O1A 2.148(2) 4_566
Bi1 O1A 2.148(2) 15_565
Bi1 O1A 2.148(2) 14_556
Bi1 O1A 2.148(2) .
Bi1 O1B 2.373(6) .
Bi1 O1B 2.373(6) 4_566
Bi1 O1B 2.373(6) 15_565
Bi1 O1B 2.373(6) 14_556
Bi1 O12 2.748(6) 5
Bi1 O12 2.748(6) 6_566
Bi1 O11 2.749(6) 14_556
Bi1 O11 2.749(6) .
O1A O1B 0.720(15) .
O1A Bi1 2.148(2) 5
O1A Bi1 2.148(2) 9
O1B Bi1 2.373(6) 9
O1B Bi1 2.373(6) 5
O11 C11 1.243(9) .
O12 C11 1.227(9) .
O12 Bi1 2.748(6) 9
C11 C12 1.535(12) .
C12 F2 1.300(9) .
C12 F2 1.300(9) 15_565
C12 F3 1.303(9) 15_565
C12 F3 1.303(9) .
C12 F1 1.365(9) 15_565
C12 F1 1.365(9) .
F1 F3 1.42(3) .
F1 F2 1.44(3) .
F2 F2 0.78(5) 15_565
F3 F3 0.78(5) 15_565
Co1 N1 2.087(14) 13_566
Co1 N1 2.087(14) 14_556
Co1 N1 2.087(14) 2_565
Co1 N1 2.087(14) .
Co1 O21 2.088(9) 16
Co1 O21 2.088(9) 4_566
Co1 O21 2.088(9) 2_565
Co1 O21 2.088(9) 15_565
Co1 O21 2.088(9) 3_556
Co1 O21 2.088(9) 14_556
Co1 O21 2.088(9) 13_566
Co1 O21 2.088(9) .
O21 N1 1.506(10) .
O21 H21A 0.9700 .
O21 H21B 0.9700 .
N1 C101 1.14(3) .
N1 O21 1.506(10) 16
C101 C102 1.517(7) .
C102 H10C 0.9600 .
C102 H10B 0.9600 .
C102 H10A 0.9600 .
